data_4104121
loop_
_publ_author_name
'Liqing Ma'
'David J. Mihalcik'
'Wenbin Lin'

_publ_section_title
;
 Highly Porous and Robust 4,8-Connected Metal-Organic Frameworks for
 Hydrogen Storage
;
_journal_name_full 'Journal of the American Chemical Society'
_journal_page_first 4610
_journal_page_last 4612
_journal_paper_doi 10.1021/ja809590n
_journal_volume 131
_journal_year 2009
_chemical_formula_sum 'C26 H6 Cu2 O11'
_chemical_formula_weight 621.39
_chemical_name_systematic
; 
 ? 
;
_space_group_IT_number 75
_symmetry_cell_setting tetragonal
_symmetry_space_group_name_Hall 'P 4'
_symmetry_space_group_name_H-M 'P 4'
_atom_sites_solution_hydrogens geom
_atom_sites_solution_primary direct
_atom_sites_solution_secondary difmap
_audit_creation_method SHELXL-97
_cell_angle_alpha 90.00
_cell_angle_beta 90.00
_cell_angle_gamma 90.00
_cell_formula_units_Z 4
_cell_length_a 18.0725(9)
_cell_length_b 18.0725(9)
_cell_length_c 17.1854(11)
_cell_measurement_temperature 200(2)
_cell_volume 5613.0(5)
_computing_structure_refinement 'SHELXL-97 (Sheldrick, 1997)'
_computing_structure_solution 'SHELXS-97 (Sheldrick, 1990)'
_diffrn_ambient_temperature 200(2)
_diffrn_measured_fraction_theta_full 0.974
_diffrn_measured_fraction_theta_max 0.974
_diffrn_radiation_monochromator graphite
_diffrn_radiation_source 'fine-focus sealed tube'
_diffrn_radiation_type CuK\a
_diffrn_radiation_wavelength 1.54178
_diffrn_reflns_av_R_equivalents 0.0373
_diffrn_reflns_av_sigmaI/netI 0.1157
_diffrn_reflns_limit_h_max 10
_diffrn_reflns_limit_h_min -15
_diffrn_reflns_limit_k_max 14
_diffrn_reflns_limit_k_min -9
_diffrn_reflns_limit_l_max 13
_diffrn_reflns_limit_l_min -12
_diffrn_reflns_number 5220
_diffrn_reflns_theta_full 39.90
_diffrn_reflns_theta_max 39.90
_diffrn_reflns_theta_min 2.44
_exptl_absorpt_coefficient_mu 1.185
_exptl_absorpt_correction_T_max 0.8423
_exptl_absorpt_correction_T_min 0.5822
_exptl_absorpt_correction_type numerical
_exptl_absorpt_process_details SADABS
_exptl_crystal_colour blue
_exptl_crystal_density_diffrn 0.735
_exptl_crystal_density_method 'not measured'
_exptl_crystal_description plate
_exptl_crystal_F_000 1232
_exptl_crystal_size_max 0.4
_exptl_crystal_size_mid 0.4
_exptl_crystal_size_min 0.05
_refine_diff_density_max 0.149
_refine_diff_density_min -0.184
_refine_diff_density_rms 0.041
_refine_ls_abs_structure_details 'Flack H D (1983), Acta Cryst. A39, 876-881'
_refine_ls_abs_structure_Flack 0.01(13)
_refine_ls_extinction_method none
_refine_ls_goodness_of_fit_ref 0.842
_refine_ls_hydrogen_treatment constr
_refine_ls_matrix_type full
_refine_ls_number_parameters 391
_refine_ls_number_reflns 3150
_refine_ls_number_restraints 242
_refine_ls_restrained_S_all 0.850
_refine_ls_R_factor_all 0.1262
_refine_ls_R_factor_gt 0.0644
_refine_ls_shift/su_max 0.002
_refine_ls_shift/su_mean 0.000
_refine_ls_structure_factor_coef Fsqd
_refine_ls_weighting_details 'calc w=1/[\s^2^(Fo^2^)+(0.0800P)^2^+0.5322P] where P=(Fo^2^+2Fc^2^)/3'
_refine_ls_weighting_scheme calc
_refine_ls_wR_factor_gt 0.1424
_refine_ls_wR_factor_ref 0.1614
_reflns_number_gt 1341
_reflns_number_total 3150
_reflns_threshold_expression >2sigma(I)
_cod_data_source_file ja809590n_si_002_3.cif
_cod_data_source_block 2_RL48OHCu
_cod_database_code 4104121

loop_
_symmetry_equiv_pos_as_xyz
'x, y, z'
'-x, -y, z'
'-y, x, z'
'y, -x, z'

loop_
_atom_site_label
_atom_site_type_symbol
_atom_site_fract_x
_atom_site_fract_y
_atom_site_fract_z
_atom_site_U_iso_or_equiv
_atom_site_adp_type
_atom_site_occupancy
_atom_site_symmetry_multiplicity
_atom_site_calc_flag
_atom_site_refinement_flags
C27A C 0.7165(7) 1.0067(9) 0.4903(7) 0.174(10) Uani 1 1 d GDU
H27A H 0.7437 1.0074 0.4430 0.208 Uiso 1 1 calc R
C28A C 0.7019(8) 1.0734(6) 0.5300(9) 0.161(8) Uani 1 1 d GDU
C29A C 0.6614(8) 1.0723(7) 0.6002(9) 0.194(10) Uani 1 1 d GDU
H29A H 0.6516 1.1173 0.6270 0.233 Uiso 1 1 calc R
C30A C 0.6357(7) 1.0046(10) 0.6307(7) 0.206(12) Uani 1 1 d GDU
C31A C 0.6503(8) 0.9380(7) 0.5909(9) 0.180(9) Uani 1 1 d GDU
H31A H 0.6329 0.8924 0.6115 0.216 Uiso 1 1 calc R
C32A C 0.6907(8) 0.9390(7) 0.5208(8) 0.144(7) Uani 1 1 d GDU
C17A C 0.5454(10) 1.0583(13) 0.9986(15) 0.099(11) Uani 0.50 1 d PDU
C18A C 0.5406(12) 1.1090(15) 1.0615(17) 0.101(13) Uani 0.50 1 d PDU
C21A C 0.4933(8) 0.8463(7) 1.1819(7) 0.167(10) Uani 1 1 d GDU
C22A C 0.5607(6) 0.8298(8) 1.2194(8) 0.156(10) Uani 1 1 d GDU
H22A H 0.6063 0.8447 1.1966 0.188 Uiso 1 1 calc R
C23A C 0.5605(5) 0.7914(8) 1.2907(8) 0.120(8) Uani 1 1 d GDU
C24A C 0.4930(7) 0.7694(7) 1.3246(7) 0.133(9) Uani 1 1 d GDU
H24A H 0.4929 0.7434 1.3727 0.160 Uiso 1 1 calc R
C25A C 0.4256(5) 0.7858(8) 1.2871(8) 0.131(8) Uani 1 1 d GDU
C26A C 0.4258(6) 0.8243(8) 1.2157(8) 0.176(11) Uani 1 1 d GDU
H26A H 0.3803 0.8354 1.1904 0.211 Uiso 1 1 calc R
O1E O 0.6950(12) 0.9582(15) 0.9169(14) 0.220(12) Uiso 0.50 1 d PDU
C11A C 0.5357(11) 0.9316(13) 0.9459(10) 0.189(17) Uani 0.50 1 d PGDU
C12A C 0.5331(8) 0.9815(10) 1.0090(13) 0.113(14) Uani 0.50 1 d PGDU
C13A C 0.5182(11) 0.9552(12) 1.0846(11) 0.128(15) Uani 0.50 1 d PGDU
C14A C 0.5058(13) 0.8791(13) 1.0972(10) 0.131(15) Uani 0.50 1 d PGDU
C15A C 0.5084(12) 0.8293(10) 1.0341(14) 0.144(14) Uani 0.50 1 d PGDU
C16A C 0.5234(12) 0.8555(12) 0.9585(12) 0.21(2) Uani 0.50 1 d PGDU
C19A C 0.519(2) 1.0794(16) 1.1328(16) 0.107(16) Uani 0.50 1 d PDU
C20A C 0.510(4) 1.0038(17) 1.1465(14) 0.138(17) Uani 0.50 1 d PDU
C1A C 0.6153(13) 0.9930(12) 0.7197(9) 0.168(18) Uani 0.50 1 d PGDU
C2A C 0.5392(11) 0.9882(8) 0.7369(11) 0.17(2) Uani 0.50 1 d PGDU
C3A C 0.5157(9) 0.9738(13) 0.8136(13) 0.18(3) Uani 0.50 1 d PGDU
C4A C 0.5684(13) 0.9643(15) 0.8733(9) 0.160(16) Uani 0.50 1 d PGDU
C5A C 0.6446(12) 0.9691(14) 0.8562(11) 0.29(4) Uani 0.50 1 d PGDU
C6A C 0.6680(9) 0.9835(15) 0.7794(13) 0.26(4) Uani 0.50 1 d PGDU
C7A C 0.5000 1.0000 0.6707(13) 0.141(14) Uani 1 2 d SDU
C8A C 0.4233(10) 0.9935(13) 0.681(2) 0.21(3) Uani 0.50 1 d PDU
C9A C 0.3949(14) 0.975(3) 0.755(2) 0.27(4) Uani 0.50 1 d PDU
C10A C 0.4390(14) 0.962(2) 0.821(2) 0.18(2) Uani 0.50 1 d PDU
Cu1 Cu 0.7167(2) 1.2941(2) 0.45951(17) 0.1422(16) Uani 1 1 d U
Cu2 Cu 0.7924(2) 1.2173(2) 0.35572(19) 0.1450(18) Uani 1 1 d U
C1B C 0.3566(9) 0.7701(9) 1.3337(11) 0.155(11) Uani 1 1 d DU
C2B C 0.6309(9) 0.7726(13) 1.3296(11) 0.133(10) Uani 1 1 d DU
O5 O 0.7558(8) 0.8679(9) 0.4266(8) 0.145(6) Uani 1 1 d DU
C3B C 0.7124(9) 0.8677(10) 0.4840(10) 0.144(8) Uani 1 1 d DU
O6 O 0.6890(8) 0.8056(8) 0.5114(8) 0.141(5) Uani 1 1 d DU
O3 O 0.7707(9) 1.1313(8) 0.4298(9) 0.153(6) Uani 1 1 d DU
C4B C 0.7291(9) 1.1434(10) 0.4932(11) 0.146(9) Uani 1 1 d DU
O4 O 0.7113(10) 1.2066(9) 0.5176(9) 0.188(8) Uani 1 1 d DU
O7 O 0.6911(7) 0.8041(9) 1.3114(10) 0.175(7) Uani 1 1 d DU
O2 O 0.2982(8) 0.7927(9) 1.3004(9) 0.152(6) Uani 1 1 d DU
O1 O 0.3655(9) 0.7396(11) 1.4021(10) 0.186(8) Uani 1 1 d DU
O8 O 0.6238(9) 0.7362(11) 1.3969(10) 0.178(7) Uani 1 1 d DU
O9 O 0.8645(8) 1.1574(9) 0.2743(10) 0.207(8) Uani 1 1 d U
O10 O 0.6547(9) 1.3582(9) 0.5397(11) 0.254(10) Uani 1 1 d U
O2E O 0.5270(14) 0.8098(11) 0.8945(13) 0.175(11) Uiso 0.50 1 d PDU

loop_
_atom_site_aniso_label
_atom_site_aniso_U_11
_atom_site_aniso_U_22
_atom_site_aniso_U_33
_atom_site_aniso_U_23
_atom_site_aniso_U_13
_atom_site_aniso_U_12
C27A 0.14(2) 0.255(13) 0.12(3) -0.015(15) -0.002(17) -0.03(2)
C28A 0.19(3) 0.265(11) 0.026(18) 0.008(14) -0.016(13) -0.02(2)
C29A 0.15(3) 0.34(2) 0.09(2) 0.075(17) 0.027(17) 0.06(2)
C30A 0.25(3) 0.31(3) 0.058(15) 0.056(18) 0.058(17) 0.07(3)
C31A 0.15(2) 0.35(2) 0.039(17) -0.009(15) -0.006(13) 0.02(2)
C32A 0.14(2) 0.246(11) 0.050(16) 0.031(14) -0.012(12) 0.058(16)
C17A 0.04(2) 0.20(3) 0.05(2) -0.014(15) 0.02(2) -0.02(3)
C18A 0.03(3) 0.24(3) 0.03(2) -0.033(19) -0.01(2) -0.05(3)
C21A 0.125(16) 0.24(3) 0.141(18) 0.040(17) -0.022(14) -0.06(2)
C22A 0.113(14) 0.30(3) 0.052(19) -0.024(15) 0.003(12) -0.045(18)
C23A 0.101(10) 0.19(2) 0.074(18) -0.034(15) -0.006(12) -0.048(16)
C24A 0.099(10) 0.22(2) 0.08(2) 0.038(15) -0.039(12) -0.038(17)
C25A 0.104(9) 0.21(2) 0.078(17) 0.012(14) -0.042(10) -0.045(17)
C26A 0.127(14) 0.25(3) 0.15(2) 0.102(19) -0.056(14) -0.092(18)
C11A 0.24(4) 0.22(3) 0.12(2) -0.02(2) 0.08(3) -0.12(4)
C12A 0.05(4) 0.20(3) 0.09(2) -0.002(16) -0.02(3) -0.03(4)
C13A 0.13(5) 0.17(2) 0.09(2) 0.024(15) -0.02(4) 0.08(4)
C14A 0.08(4) 0.18(3) 0.137(19) 0.021(16) 0.03(2) 0.04(4)
C15A 0.12(4) 0.16(3) 0.16(3) 0.02(2) 0.04(4) 0.05(3)
C16A 0.27(5) 0.19(3) 0.17(3) -0.01(3) 0.10(5) -0.06(5)
C19A 0.10(4) 0.20(3) 0.02(2) -0.01(2) -0.04(2) 0.01(4)
C20A 0.14(6) 0.20(3) 0.08(2) 0.00(2) -0.05(5) 0.00(4)
C1A 0.10(2) 0.36(5) 0.043(15) 0.02(2) 0.026(15) 0.03(5)
C2A 0.095(19) 0.31(7) 0.09(2) -0.01(5) 0.025(14) 0.07(5)
C3A 0.09(2) 0.39(9) 0.07(2) -0.10(4) 0.034(16) -0.02(4)
C4A 0.12(2) 0.26(5) 0.099(15) 0.04(3) 0.026(19) -0.04(4)
C5A 0.11(2) 0.66(10) 0.11(3) 0.20(6) 0.01(3) -0.01(5)
C6A 0.10(2) 0.65(12) 0.02(2) -0.06(4) 0.019(15) -0.01(5)
C7A 0.11(2) 0.20(4) 0.12(2) 0.000 0.000 0.05(3)
C8A 0.11(3) 0.34(8) 0.17(4) 0.06(6) -0.01(2) 0.02(6)
C9A 0.10(3) 0.58(13) 0.15(5) 0.00(7) 0.018(19) 0.05(6)
C10A 0.13(2) 0.22(5) 0.21(4) 0.15(5) 0.00(2) -0.09(4)
Cu1 0.171(4) 0.176(4) 0.079(3) -0.010(3) 0.026(3) 0.016(3)
Cu2 0.162(4) 0.183(4) 0.090(4) -0.008(3) 0.040(3) 0.013(3)
C1B 0.108(12) 0.21(3) 0.15(3) 0.08(2) -0.006(15) 0.00(2)
C2B 0.089(12) 0.22(3) 0.09(2) -0.036(17) -0.022(14) -0.070(16)
O5 0.158(16) 0.209(15) 0.066(13) 0.016(10) 0.026(10) 0.016(10)
C3B 0.116(19) 0.242(12) 0.073(18) 0.056(14) 0.003(11) 0.095(16)
O6 0.132(13) 0.258(13) 0.033(10) 0.000(12) 0.031(8) 0.034(13)
O3 0.163(16) 0.182(10) 0.114(16) 0.018(9) 0.027(11) 0.040(10)
C4B 0.12(3) 0.224(10) 0.10(2) 0.068(15) 0.010(16) 0.09(2)
O4 0.25(2) 0.251(11) 0.069(12) 0.045(11) 0.053(11) 0.106(18)
O7 0.100(11) 0.200(16) 0.225(17) -0.052(12) -0.005(12) -0.093(12)
O2 0.111(10) 0.210(19) 0.135(15) -0.001(12) -0.040(11) 0.015(13)
O1 0.167(14) 0.28(2) 0.112(15) 0.069(14) -0.018(11) -0.008(13)
O8 0.152(13) 0.28(2) 0.105(15) -0.011(13) -0.016(11) -0.015(12)
O9 0.184(15) 0.32(2) 0.117(15) -0.036(12) 0.058(10) 0.078(14)
O10 0.32(2) 0.319(18) 0.119(16) 0.019(14) 0.050(15) 0.222(18)

loop_
_atom_type_symbol
_atom_type_description
_atom_type_scat_dispersion_real
_atom_type_scat_dispersion_imag
_atom_type_scat_source
C C 0.0181 0.0091 'International Tables Vol C Tables 4.2.6.8 and 6.1.1.4'
O O 0.0492 0.0322 'International Tables Vol C Tables 4.2.6.8 and 6.1.1.4'
Cu Cu -1.9646 0.5888 'International Tables Vol C Tables 4.2.6.8 and 6.1.1.4'
H H 0.0000 0.0000 'International Tables Vol C Tables 4.2.6.8 and 6.1.1.4'

loop_
_geom_angle_atom_site_label_1
_geom_angle_atom_site_label_2
_geom_angle_atom_site_label_3
_geom_angle
_geom_angle_site_symmetry_1
_geom_angle_site_symmetry_3
C28A C27A C32A 120.0 . .
C27A C28A C29A 120.0 . .
C27A C28A C4B 117.1(12) . .
C29A C28A C4B 122.8(12) . .
C28A C29A C30A 120.0 . .
C8A C30A C31A 118.2(15) 2_675 .
C8A C30A C29A 118.0(15) 2_675 .
C31A C30A C29A 120.0 . .
C8A C30A C1A 38.2(14) 2_675 .
C31A C30A C1A 113.4(13) . .
C29A C30A C1A 123.3(13) . .
C30A C31A C32A 120.0 . .
C31A C32A C27A 120.0 . .
C31A C32A C3B 119.2(11) . .
C27A C32A C3B 120.5(11) . .
C12A C17A C18A 121.8(19) . .
C12A C17A C12A 53.7(13) . 2_675
C18A C17A C12A 98.7(16) . 2_675
C12A C17A C11A 92.1(14) . 2_675
C18A C17A C11A 106.2(16) . 2_675
C12A C17A C11A 49.9(11) 2_675 2_675
C12A C17A C13A 71.3(14) . 2_675
C18A C17A C13A 56.7(15) . 2_675
C12A C17A C13A 46.8(10) 2_675 2_675
C11A C17A C13A 84.7(13) 2_675 2_675
C14A C18A C19A 49(3) 2_675 .
C14A C18A C17A 128(3) 2_675 .
C19A C18A C17A 116(2) . .
C14A C18A C15A 64(2) 2_675 2_675
C19A C18A C15A 113(3) . 2_675
C17A C18A C15A 106(3) . 2_675
C14A C18A C13A 59.0(19) 2_675 2_675
C19A C18A C13A 47.6(19) . 2_675
C17A C18A C13A 76.4(18) . 2_675
C15A C18A C13A 103(3) 2_675 2_675
C22A C21A C26A 120.0 . .
C22A C21A C14A 112.0(12) . .
C26A C21A C14A 127.3(12) . .
C22A C21A C19A 122.5(17) . 2_675
C26A C21A C19A 109.6(18) . 2_675
C14A C21A C19A 39.1(15) . 2_675
C21A C22A C23A 120.0 . .
C22A C23A C24A 120.0 . .
C22A C23A C2B 120.3(11) . .
C24A C23A C2B 119.7(11) . .
C25A C24A C23A 120.0 . .
C24A C25A C26A 120.0 . .
C24A C25A C1B 115.5(11) . .
C26A C25A C1B 123.9(11) . .
C25A C26A C21A 120.0 . .
C12A C11A C16A 120.0 . .
C12A C11A C4A 113.6(18) . .
C16A C11A C4A 125.0(19) . .
C12A C11A C17A 60.2(11) . 2_675
C16A C11A C17A 83.6(13) . 2_675
C4A C11A C17A 137(2) . 2_675
C12A C12A C11A 109.9(10) 2_675 .
C12A C12A C13A 89.8(7) 2_675 .
C11A C12A C13A 120.0 . .
C12A C12A C17A 70.0(16) 2_675 .
C11A C12A C17A 121.6(18) . .
C13A C12A C17A 118.4(18) . .
C12A C12A C17A 56.4(15) 2_675 2_675
C11A C12A C17A 69.9(12) . 2_675
C13A C12A C17A 77.4(12) . 2_675
C17A C12A C17A 124.4(14) . 2_675
C12A C12A C13A 45.9(10) 2_675 2_675
C11A C12A C13A 153.7(16) . 2_675
C13A C12A C13A 59.7(10) . 2_675
C17A C12A C13A 65.5(14) . 2_675
C17A C12A C13A 85.3(19) 2_675 2_675
C19A C13A C20A 75(3) 2_675 .
C19A C13A C20A 64.0(17) 2_675 2_675
C20A C13A C20A 15(5) . 2_675
C19A C13A C14A 47(2) 2_675 .
C20A C13A C14A 118.8(19) . .
C20A C13A C14A 110(2) 2_675 .
C19A C13A C12A 153(2) 2_675 .
C20A C13A C12A 121.0(19) . .
C20A C13A C12A 126.5(19) 2_675 .
C14A C13A C12A 120.0 . .
C19A C13A C18A 56.5(16) 2_675 2_675
C20A C13A C18A 125(3) . 2_675
C20A C13A C18A 109(3) 2_675 2_675
C14A C13A C18A 40.2(12) . 2_675
C12A C13A C18A 98.1(12) . 2_675
C19A C13A C13A 105(3) 2_675 2_675
C20A C13A C13A 51(2) . 2_675
C20A C13A C13A 51.0(19) 2_675 2_675
C14A C13A C13A 147.6(19) . 2_675
C12A C13A C13A 76.1(6) . 2_675
C18A C13A C13A 115(2) 2_675 2_675
C19A C13A C17A 97(2) 2_675 2_675
C20A C13A C17A 128(3) . 2_675
C20A C13A C17A 117(3) 2_675 2_675
C14A C13A C17A 84.1(12) . 2_675
C12A C13A C17A 55.8(10) . 2_675
C18A C13A C17A 46.9(9) 2_675 2_675
C13A C13A C17A 83.8(14) 2_675 2_675
C19A C13A C12A 119(3) 2_675 2_675
C20A C13A C12A 95(2) . 2_675
C20A C13A C12A 91(2) 2_675 2_675
C14A C13A C12A 126.5(12) . 2_675
C12A C13A C12A 44.3(8) . 2_675
C18A C13A C12A 86.9(13) 2_675 2_675
C13A C13A C12A 44.2(7) 2_675 2_675
C17A C13A C12A 43.1(8) 2_675 2_675
C18A C14A C19A 82(3) 2_675 2_675
C18A C14A C15A 73(2) 2_675 .
C19A C14A C15A 155(3) 2_675 .
C18A C14A C13A 81(2) 2_675 .
C19A C14A C13A 58(2) 2_675 .
C15A C14A C13A 120.0 . .
C18A C14A C21A 120(2) 2_675 .
C19A C14A C21A 71.1(16) 2_675 .
C15A C14A C21A 118.1(16) . .
C13A C14A C21A 121.8(16) . .
C14A C15A C16A 120.0 . .
C14A C15A C18A 42.7(14) . 2_675
C16A C15A C18A 98.7(13) . 2_675
O2E C16A C15A 122.9(17) . .
O2E C16A C11A 117.1(17) . .
C15A C16A C11A 120.0 . .
C14A C19A C13A 75(3) 2_675 2_675
C14A C19A C18A 49(3) 2_675 .
C13A C19A C18A 76(2) 2_675 .
C14A C19A C20A 137(4) 2_675 .
C13A C19A C20A 63(2) 2_675 .
C18A C19A C20A 124(2) . .
C14A C19A C21A 70(3) 2_675 2_675
C13A C19A C21A 135(3) 2_675 2_675
C18A C19A C21A 100.4(19) . 2_675
C20A C19A C21A 136(2) . 2_675
C14A C19A C20A 128(4) 2_675 2_675
C13A C19A C20A 57(2) 2_675 2_675
C18A C19A C20A 125(2) . 2_675
C20A C19A C20A 12(5) . 2_675
C21A C19A C20A 132(3) 2_675 2_675
C20A C20A C13A 82(7) 2_675 .
C20A C20A C13A 82(9) 2_675 2_675
C13A C20A C13A 78(2) . 2_675
C20A C20A C19A 118(10) 2_675 .
C13A C20A C19A 118(2) . .
C13A C20A C19A 53(2) 2_675 .
C20A C20A C19A 50(10) 2_675 2_675
C13A C20A C19A 48.0(18) . 2_675
C13A C20A C19A 106(3) 2_675 2_675
C19A C20A C19A 158(4) . 2_675
C9A C1A C8A 99(4) 2_675 2_675
C9A C1A C2A 72(2) 2_675 .
C8A C1A C2A 58(2) 2_675 .
C9A C1A C6A 73(3) 2_675 .
C8A C1A C6A 171.9(19) 2_675 .
C2A C1A C6A 120.0 . .
C9A C1A C30A 130(4) 2_675 .
C8A C1A C30A 59.2(18) 2_675 .
C2A C1A C30A 115.8(15) . .
C6A C1A C30A 124.1(15) . .
C8A C2A C7A 65.9(14) 2_675 .
C8A C2A C9A 64.6(17) 2_675 2_675
C7A C2A C9A 124(2) . 2_675
C8A C2A C3A 162.1(16) 2_675 .
C7A C2A C3A 131.0(16) . .
C9A C2A C3A 97.7(17) 2_675 .
C8A C2A C1A 43.5(16) 2_675 .
C7A C2A C1A 109.0(16) . .
C9A C2A C1A 35.6(19) 2_675 .
C3A C2A C1A 120.0 . .
C8A C2A C2A 117.1(15) 2_675 2_675
C7A C2A C2A 57.0(15) . 2_675
C9A C2A C2A 133(3) 2_675 2_675
C3A C2A C2A 76.4(6) . 2_675
C1A C2A C2A 156.4(18) . 2_675
C8A C2A C10A 112.4(19) 2_675 2_675
C7A C2A C10A 136.7(19) . 2_675
C9A C2A C10A 51.5(11) 2_675 2_675
C3A C2A C10A 52.4(14) . 2_675
C1A C2A C10A 85.5(14) . 2_675
C2A C2A C10A 93.7(16) 2_675 2_675
C8A C2A C3A 142(2) 2_675 2_675
C7A C2A C3A 105.6(17) . 2_675
C9A C2A C3A 97.1(19) 2_675 2_675
C3A C2A C3A 38.1(14) . 2_675
C1A C2A C3A 132.2(16) . 2_675
C2A C2A C3A 50.1(9) 2_675 2_675
C10A C2A C3A 46.9(11) 2_675 2_675
C3A C3A C10A 68(2) 2_675 .
C3A C3A C2A 89.8(10) 2_675 .
C10A C3A C2A 114.2(17) . .
C3A C3A C4A 116.9(16) 2_675 .
C10A C3A C4A 125.4(17) . .
C2A C3A C4A 120.0 . .
C3A C3A C10A 66(3) 2_675 2_675
C10A C3A C10A 133(2) . 2_675
C2A C3A C10A 76.2(15) . 2_675
C4A C3A C10A 69.4(17) . 2_675
C3A C3A C2A 52.1(9) 2_675 2_675
C10A C3A C2A 65.3(15) . 2_675
C2A C3A C2A 53.5(11) . 2_675
C4A C3A C2A 163.4(18) . 2_675
C10A C3A C2A 94(2) 2_675 2_675
C5A C4A C3A 120.0 . .
C5A C4A C11A 125.6(18) . .
C3A C4A C11A 112.7(17) . .
C5A C4A C10A 85.1(15) . 2_675
C3A C4A C10A 55.9(11) . 2_675
C11A C4A C10A 139(3) . 2_675
O1E C5A C6A 121.9(17) . .
O1E C5A C4A 118.1(17) . .
C6A C5A C4A 120.0 . .
C5A C6A C1A 120.0 . .
C5A C6A C9A 97.6(16) . 2_675
C1A C6A C9A 35.3(17) . 2_675
C2A C7A C2A 66(2) 2_675 .
C2A C7A C8A 52(2) 2_675 .
C2A C7A C8A 113.2(18) . .
C2A C7A C8A 113(2) 2_675 2_675
C2A C7A C8A 52.3(17) . 2_675
C8A C7A C8A 165(3) . 2_675
C1A C8A C2A 79(2) 2_675 2_675
C1A C8A C30A 83(2) 2_675 2_675
C2A C8A C30A 157(3) 2_675 2_675
C1A C8A C7A 140(3) 2_675 .
C2A C8A C7A 61.9(13) 2_675 .
C30A C8A C7A 133(3) 2_675 .
C1A C8A C9A 37(3) 2_675 .
C2A C8A C9A 64(2) 2_675 .
C30A C8A C9A 107(3) 2_675 .
C7A C8A C9A 120(2) . .
C1A C9A C2A 73(3) 2_675 2_675
C1A C9A C10A 144(5) 2_675 .
C2A C9A C10A 77(2) 2_675 .
C1A C9A C8A 44(2) 2_675 .
C2A C9A C8A 51(2) 2_675 .
C10A C9A C8A 124(2) . .
C1A C9A C6A 71(4) 2_675 2_675
C2A C9A C6A 119(5) 2_675 2_675
C10A C9A C6A 108(4) . 2_675
C8A C9A C6A 115(3) . 2_675
C9A C10A C3A 117(2) . .
C9A C10A C3A 96(3) . 2_675
C3A C10A C3A 45.7(19) . 2_675
C9A C10A C4A 105(3) . 2_675
C3A C10A C4A 90(2) . 2_675
C3A C10A C4A 55(2) 2_675 2_675
C9A C10A C2A 51.2(17) . 2_675
C3A C10A C2A 67.8(13) . 2_675
C3A C10A C2A 51.3(11) 2_675 2_675
C4A C10A C2A 93(2) 2_675 2_675
O6 Cu1 O8 89.0(9) 4_575 4_574
O6 Cu1 O4 85.9(8) 4_575 .
O8 Cu1 O4 171.3(8) 4_574 .
O6 Cu1 O1 169.6(7) 4_575 2_674
O8 Cu1 O1 95.9(10) 4_574 2_674
O4 Cu1 O1 88.0(9) . 2_674
O6 Cu1 O10 93.2(7) 4_575 .
O8 Cu1 O10 92.3(6) 4_574 .
O4 Cu1 O10 95.0(6) . .
O1 Cu1 O10 95.8(7) 2_674 .
O6 Cu1 Cu2 87.9(4) 4_575 .
O8 Cu1 Cu2 86.1(5) 4_574 .
O4 Cu1 Cu2 86.7(4) . .
O1 Cu1 Cu2 83.4(5) 2_674 .
O10 Cu1 Cu2 178.0(5) . .
O7 Cu2 O5 87.3(8) 4_574 4_575
O7 Cu2 O2 88.6(8) 4_574 2_674
O5 Cu2 O2 165.1(7) 4_575 2_674
O7 Cu2 O3 164.9(7) 4_574 .
O5 Cu2 O3 86.2(8) 4_575 .
O2 Cu2 O3 94.2(7) 2_674 .
O7 Cu2 O9 96.4(7) 4_574 .
O5 Cu2 O9 96.3(6) 4_575 .
O2 Cu2 O9 98.4(7) 2_674 .
O3 Cu2 O9 97.8(6) . .
O7 Cu2 Cu1 82.3(5) 4_574 .
O5 Cu2 Cu1 78.7(5) 4_575 .
O2 Cu2 Cu1 86.6(5) 2_674 .
O3 Cu2 Cu1 83.1(4) . .
O9 Cu2 Cu1 174.8(5) . .
O2 C1B O1 130.0(17) . .
O2 C1B C25A 112.8(15) . .
O1 C1B C25A 117.1(16) . .
O7 C2B O8 121.1(17) . .
O7 C2B C23A 121.7(16) . .
O8 C2B C23A 115.0(16) . .
C3B O5 Cu2 131.4(14) . 3_755
O5 C3B O6 119.5(16) . .
O5 C3B C32A 119.6(15) . .
O6 C3B C32A 120.9(15) . .
C3B O6 Cu1 121.5(12) . 3_755
C4B O3 Cu2 119.3(12) . .
O4 C4B O3 124.1(17) . .
O4 C4B C28A 122.9(17) . .
O3 C4B C28A 112.9(15) . .
C4B O4 Cu1 125.2(13) . .
C2B O7 Cu2 128.4(14) . 3_756
C1B O2 Cu2 117.5(13) . 2_676
C1B O1 Cu1 120.7(13) . 2_676
C2B O8 Cu1 121.0(13) . 3_756

loop_
_geom_bond_atom_site_label_1
_geom_bond_atom_site_label_2
_geom_bond_distance
_geom_bond_site_symmetry_2
C27A C28A 1.4100 .
C27A C32A 1.4100 .
C28A C29A 1.4100 .
C28A C4B 1.498(14) .
C29A C30A 1.4100 .
C30A C8A 1.38(3) 2_675
C30A C31A 1.4100 .
C30A C1A 1.589(14) .
C31A C32A 1.4100 .
C32A C3B 1.487(14) .
C17A C12A 1.418(17) .
C17A C18A 1.419(18) .
C17A C12A 1.60(3) 2_675
C17A C11A 1.73(3) 2_675
C17A C13A 1.89(4) 2_675
C18A C14A 1.06(5) 2_675
C18A C19A 1.395(18) .
C18A C15A 1.50(5) 2_675
C18A C13A 1.62(4) 2_675
C21A C22A 1.4100 .
C21A C26A 1.4100 .
C21A C14A 1.587(15) .
C21A C19A 1.60(3) 2_675
C22A C23A 1.4100 .
C23A C24A 1.4100 .
C23A C2B 1.476(14) .
C24A C25A 1.4100 .
C25A C26A 1.4100 .
C25A C1B 1.508(14) .
O1E C5A 1.399(16) .
C11A C12A 1.4100 .
C11A C16A 1.4100 .
C11A C4A 1.501(14) .
C11A C17A 1.73(3) 2_675
C12A C12A 1.37(3) 2_675
C12A C13A 1.4100 .
C12A C17A 1.60(3) 2_675
C12A C13A 1.96(3) 2_675
C13A C19A 1.23(4) 2_675
C13A C20A 1.389(18) .
C13A C20A 1.39(4) 2_675
C13A C14A 1.4100 .
C13A C18A 1.62(4) 2_675
C13A C13A 1.75(4) 2_675
C13A C17A 1.89(3) 2_675
C13A C12A 1.96(2) 2_675
C14A C18A 1.06(3) 2_675
C14A C19A 1.07(4) 2_675
C14A C15A 1.4100 .
C15A C16A 1.4100 .
C15A C18A 1.50(4) 2_675
C16A O2E 1.377(16) .
C19A C14A 1.07(4) 2_675
C19A C13A 1.23(5) 2_675
C19A C20A 1.396(19) .
C19A C21A 1.60(3) 2_675
C19A C20A 1.61(6) 2_675
C20A C20A 0.37(12) 2_675
C20A C13A 1.39(4) 2_675
C20A C19A 1.61(6) 2_675
C1A C9A 0.86(5) 2_675
C1A C8A 0.99(3) 2_675
C1A C2A 1.4100 .
C1A C6A 1.4100 .
C2A C8A 1.22(4) 2_675
C2A C7A 1.356(16) .
C2A C9A 1.40(4) 2_675
C2A C3A 1.4100 .
C2A C2A 1.48(4) 2_675
C2A C10A 1.75(3) 2_675
C2A C3A 1.79(2) 2_675
C3A C3A 1.10(5) 2_675
C3A C10A 1.409(18) .
C3A C4A 1.4100 .
C3A C10A 1.43(4) 2_675
C3A C2A 1.79(2) 2_675
C4A C5A 1.4100 .
C4A C10A 1.62(5) 2_675
C5A C6A 1.4100 .
C6A C9A 1.43(5) 2_675
C7A C2A 1.36(2) 2_675
C7A C8A 1.403(19) .
C7A C8A 1.403(19) 2_675
C8A C1A 0.99(3) 2_675
C8A C2A 1.22(5) 2_675
C8A C30A 1.38(4) 2_675
C8A C9A 1.408(19) .
C9A C1A 0.86(5) 2_675
C9A C2A 1.40(4) 2_675
C9A C10A 1.408(19) .
C9A C6A 1.43(5) 2_675
C10A C3A 1.43(4) 2_675
C10A C4A 1.62(6) 2_675
C10A C2A 1.75(3) 2_675
Cu1 O6 1.863(14) 4_575
Cu1 O8 1.865(17) 4_574
Cu1 O4 1.872(15) .
Cu1 O1 1.885(17) 2_674
Cu1 O10 2.121(16) .
Cu1 Cu2 2.643(3) .
Cu2 O7 1.836(14) 4_574
Cu2 O5 1.892(15) 4_575
Cu2 O2 1.902(15) 2_674
Cu2 O3 2.046(15) .
Cu2 O9 2.196(15) .
C1B O2 1.268(14) .
C1B O1 1.308(15) .
C2B O7 1.266(14) .
C2B O8 1.338(15) .
O5 C3B 1.261(15) .
O5 Cu2 1.892(15) 3_755
C3B O6 1.288(15) .
O6 Cu1 1.863(14) 3_755
O3 C4B 1.342(15) .
C4B O4 1.259(15) .
O7 Cu2 1.836(14) 3_756
O2 Cu2 1.902(15) 2_676
O1 Cu1 1.885(17) 2_676
O8 Cu1 1.865(17) 3_756
